data_2243190
loop_
_publ_author_name
'Tran, Thi Thanh Van'
'Le, Tuan Anh'
'Truong, Hong Hieu'
'Dao, Thi Nhung'
'Soldatenkov, Anatoly T.'
'Khrustalev, Victor N.'

_publ_section_title
;
 One-pot synthesis of (1<i>RS</i>,21<i>SR</i>)-diethyl
 2-[23-amino-22-ethoxycarbonyl-8,11,14-trioxa-25-azatetracyclo[19.3.1.0^2,7^.0^15,20^]pentacosa-2,4,6,15(20),16,18,22-heptaen-25-yl]but-2-endioate
;
_journal_coeditor_code LD2144
_journal_issue 9
_journal_name_full 'Acta Crystallographica Section E'
_journal_page_first 1281
_journal_page_last 1284
_journal_paper_doi 10.1107/S205698901801160X
_journal_volume 74
_journal_year 2018
_chemical_formula_iupac 'C30 H34 N2 O9'
_chemical_formula_moiety 'C30 H34 N2 O9'
_chemical_formula_sum 'C30 H34 N2 O9'
_chemical_formula_weight 566.59
_chemical_name_systematic
;(1<i>RS</i>,21<i>SR</i>)-Diethyl
2-[23-amino-22-ethoxycarbonyl-8,11,14-trioxa-25-azatetracyclo[19.3.1.0^2,7^.0^15,20^]pentacosa-2,4,6,15(20),16,18,22-heptaen-25-yl]but-2-endioate
;
_space_group_crystal_system triclinic
_space_group_IT_number 2
_space_group_name_Hall '-P 1'
_space_group_name_H-M_alt 'P -1'
_atom_sites_solution_hydrogens mixed
_atom_sites_solution_primary difmap
_atom_sites_solution_secondary difmap
_audit_creation_method SHELXL-2014/6
_cell_angle_alpha 89.044(2)
_cell_angle_beta 86.658(2)
_cell_angle_gamma 82.896(2)
_cell_formula_units_Z 2
_cell_length_a 9.1172(9)
_cell_length_b 10.3752(10)
_cell_length_c 14.7482(14)
_cell_measurement_reflns_used 5654
_cell_measurement_temperature 120(2)
_cell_measurement_theta_max 32.24
_cell_measurement_theta_min 2.40
_cell_volume 1381.9(2)
_computing_cell_refinement '<i>SAINT</i> (Bruker, 2001)'
_computing_data_collection '<i>APEX2</i> (Bruker, 2005)'
_computing_data_reduction '<i>SAINT</i> (Bruker, 2001)'
_computing_molecular_graphics '<i>SHELXTL</i> (Sheldrick, 2015)'
_computing_publication_material '<i>SHELXTL</i> (Sheldrick, 2015)'
_computing_structure_refinement '<i>SHELXTL</i> (Sheldrick, 2015)'
_computing_structure_solution '<i>SHELXTL</i> (Sheldrick, 2015)'
_diffrn_ambient_temperature 120(2)
_diffrn_measured_fraction_theta_full 1.000
_diffrn_measured_fraction_theta_max 0.985
_diffrn_measurement_device_type 'Bruker APEXII CCD'
_diffrn_measurement_method '\f and \w scans'
_diffrn_radiation_type MoK\a
_diffrn_radiation_wavelength 0.71073
_diffrn_reflns_av_R_equivalents 0.0459
_diffrn_reflns_limit_h_max 13
_diffrn_reflns_limit_h_min -13
_diffrn_reflns_limit_k_max 15
_diffrn_reflns_limit_k_min -15
_diffrn_reflns_limit_l_max 22
_diffrn_reflns_limit_l_min -22
_diffrn_reflns_number 27765
_diffrn_reflns_theta_full 25.242
_diffrn_reflns_theta_max 32.751
_diffrn_reflns_theta_min 1.978
_exptl_absorpt_coefficient_mu 0.101
_exptl_absorpt_correction_T_max 0.990
_exptl_absorpt_correction_T_min 0.969
_exptl_absorpt_correction_type multi-scan
_exptl_absorpt_process_details '(<i>SADABS</i>; Sheldrick, 2003)'
_exptl_crystal_colour yellow
_exptl_crystal_density_diffrn 1.362
_exptl_crystal_description plate
_exptl_crystal_F_000 600
_exptl_crystal_size_max 0.25
_exptl_crystal_size_mid 0.25
_exptl_crystal_size_min 0.05
_refine_diff_density_max 0.391
_refine_diff_density_min -0.250
_refine_ls_extinction_method none
_refine_ls_goodness_of_fit_ref 1.027
_refine_ls_hydrogen_treatment mixed
_refine_ls_matrix_type full
_refine_ls_number_parameters 379
_refine_ls_number_reflns 10063
_refine_ls_number_restraints 0
_refine_ls_restrained_S_all 1.027
_refine_ls_R_factor_all 0.1008
_refine_ls_R_factor_gt 0.0551
_refine_ls_shift/su_max 0.000
_refine_ls_shift/su_mean 0.000
_refine_ls_structure_factor_coef Fsqd
_refine_ls_weighting_details 'w=1/[\s^2^(Fo^2^)+(0.0509P)^2^+0.1608P] where P=(Fo^2^+2Fc^2^)/3'
_refine_ls_weighting_scheme calc
_refine_ls_wR_factor_gt 0.1095
_refine_ls_wR_factor_ref 0.1269
_reflns_number_gt 6502
_reflns_number_total 10063
_reflns_threshold_expression 'I > 2\s(I)'
_cod_data_source_file ld2144sup1.cif
_cod_data_source_block I
_cod_original_cell_volume 1382.0(2)
_cod_database_code 2243190
_shelx_space_group_comment
;
The symmetry employed for this shelxl refinement is uniquely defined
by the following loop, which should always be used as a source of
symmetry information in preference to the above space-group names.
They are only intended as comments.
;
_shelx_estimated_absorpt_t_min 0.975
_shelx_estimated_absorpt_t_max 0.995
_shelxl_version_number 2014/6

loop_
_space_group_symop_operation_xyz
'x, y, z'
'-x, -y, -z'

loop_
_atom_site_type_symbol
_atom_site_label
_atom_site_fract_x
_atom_site_fract_y
_atom_site_fract_z
_atom_site_U_iso_or_equiv
_atom_site_adp_type
_atom_site_calc_flag
_atom_site_occupancy
C C1 0.81612(14) 0.57839(12) 0.20889(9) 0.0141(2) Uani d 1
H H1 0.7967 0.6281 0.1513 0.017 Uiso calc 1
C C2 0.85575(14) 0.67267(13) 0.27875(9) 0.0155(3) Uani d 1
C C3 0.87367(16) 0.63719(14) 0.36921(9) 0.0197(3) Uani d 1
H H3 0.8576 0.5523 0.3891 0.024 Uiso calc 1
C C4 0.91474(16) 0.72407(15) 0.43085(10) 0.0227(3) Uani d 1
H H4 0.9285 0.6977 0.4921 0.027 Uiso calc 1
C C5 0.93576(17) 0.84913(15) 0.40326(11) 0.0242(3) Uani d 1
H H5 0.9630 0.9087 0.4456 0.029 Uiso calc 1
C C6 0.91694(16) 0.88691(14) 0.31367(11) 0.0224(3) Uani d 1
H H6 0.9302 0.9728 0.2945 0.027 Uiso calc 1
C C7 0.87861(15) 0.79878(13) 0.25201(10) 0.0179(3) Uani d 1
O O8 0.85439(11) 0.83852(10) 0.16315(7) 0.0210(2) Uani d 1
C C9 0.98394(17) 0.82770(15) 0.10229(10) 0.0247(3) Uani d 1
H H9A 1.0559 0.7541 0.1210 0.030 Uiso calc 1
H H9B 1.0318 0.9082 0.1035 0.030 Uiso calc 1
C C10 0.93712(18) 0.80584(14) 0.00820(10) 0.0250(3) Uani d 1
H H10A 0.8532 0.8716 -0.0062 0.030 Uiso calc 1
H H10B 1.0202 0.8151 -0.0367 0.030 Uiso calc 1
O O11 0.89354(11) 0.67802(10) 0.00304(7) 0.0223(2) Uani d 1
C C12 0.75156(17) 0.67584(15) -0.03119(10) 0.0239(3) Uani d 1
H H12A 0.7496 0.7151 -0.0928 0.029 Uiso calc 1
H H12B 0.6758 0.7276 0.0085 0.029 Uiso calc 1
C C13 0.71654(17) 0.53812(15) -0.03494(9) 0.0224(3) Uani d 1
H H13A 0.6301 0.5342 -0.0720 0.027 Uiso calc 1
H H13B 0.8020 0.4821 -0.0635 0.027 Uiso calc 1
O O14 0.68447(11) 0.49285(9) 0.05566(6) 0.0192(2) Uani d 1
C C15 0.66801(15) 0.36325(13) 0.06612(9) 0.0169(3) Uani d 1
C C16 0.65128(16) 0.28520(14) -0.00827(10) 0.0204(3) Uani d 1
H H16 0.6523 0.3217 -0.0678 0.024 Uiso calc 1
C C17 0.63327(17) 0.15515(15) 0.00416(10) 0.0239(3) Uani d 1
H H17 0.6228 0.1030 -0.0468 0.029 Uiso calc 1
C C18 0.63047(17) 0.10129(15) 0.09031(11) 0.0243(3) Uani d 1
H H18 0.6174 0.0124 0.0992 0.029 Uiso calc 1
C C19 0.64699(16) 0.17908(14) 0.16373(10) 0.0207(3) Uani d 1
H H19 0.6451 0.1416 0.2229 0.025 Uiso calc 1
C C20 0.66621(14) 0.31004(13) 0.15426(9) 0.0160(3) Uani d 1
C C21 0.68462(15) 0.37961(13) 0.24427(9) 0.0147(2) Uani d 1
H H21 0.5991 0.3621 0.2863 0.018 Uiso calc 1
C C22 0.82317(14) 0.32219(13) 0.28954(9) 0.0151(3) Uani d 1
C C23 0.95330(15) 0.36568(13) 0.25977(9) 0.0161(3) Uani d 1
N N23 1.08748(14) 0.32444(13) 0.29035(9) 0.0211(3) Uani d 1
H H23A 1.0903(19) 0.2647(17) 0.3346(12) 0.025 Uiso d 1
H H23B 1.1662(19) 0.3727(17) 0.2762(12) 0.025 Uiso d 1
C C24 0.94479(15) 0.47044(13) 0.18843(9) 0.0163(3) Uani d 1
H H24A 0.9322 0.4317 0.1289 0.020 Uiso calc 1
H H24B 1.0391 0.5089 0.1841 0.020 Uiso calc 1
N N25 0.68040(12) 0.52165(11) 0.23838(7) 0.0142(2) Uani d 1
C C25 0.81729(16) 0.23578(13) 0.36705(9) 0.0173(3) Uani d 1
O O25 0.92621(11) 0.17777(10) 0.40161(7) 0.0217(2) Uani d 1
O O26 0.67790(11) 0.22664(10) 0.40149(7) 0.0211(2) Uani d 1
C C26 0.66542(18) 0.14964(15) 0.48444(10) 0.0249(3) Uani d 1
H H26A 0.7269 0.1797 0.5311 0.030 Uiso calc 1
H H26B 0.6991 0.0568 0.4722 0.030 Uiso calc 1
C C27 0.50501(18) 0.16773(16) 0.51650(11) 0.0285(3) Uani d 1
H H27A 0.4906 0.1141 0.5708 0.043 Uiso calc 1
H H27B 0.4451 0.1416 0.4685 0.043 Uiso calc 1
H H27C 0.4745 0.2593 0.5311 0.043 Uiso calc 1
C C28 0.55098(14) 0.60130(13) 0.24700(9) 0.0149(2) Uani d 1
C C29 0.53278(15) 0.72930(13) 0.22462(9) 0.0171(3) Uani d 1
H H29 0.6112 0.7662 0.1926 0.020 Uiso calc 1
C C30 0.39565(16) 0.81067(14) 0.24871(10) 0.0206(3) Uani d 1
O O30 0.28235(12) 0.77676(11) 0.28223(9) 0.0332(3) Uani d 1
O O31 0.41022(12) 0.93716(10) 0.22944(8) 0.0281(3) Uani d 1
C C31 0.2821(2) 1.02831(17) 0.25180(14) 0.0377(4) Uani d 1
H H31A 0.3066 1.1169 0.2416 0.057 Uiso calc 1
H H31B 0.2501 1.0171 0.3157 0.057 Uiso calc 1
H H31C 0.2020 1.0131 0.2133 0.057 Uiso calc 1
C C32 0.42192(15) 0.53990(13) 0.29146(9) 0.0167(3) Uani d 1
O O32 0.33589(11) 0.48529(10) 0.25174(7) 0.0235(2) Uani d 1
O O33 0.42394(11) 0.55003(10) 0.38109(6) 0.0208(2) Uani d 1
C C33 0.30089(19) 0.50518(18) 0.43345(11) 0.0324(4) Uani d 1
H H33A 0.3098 0.5218 0.4980 0.049 Uiso calc 1
H H33B 0.3016 0.4118 0.4243 0.049 Uiso calc 1
H H33C 0.2079 0.5516 0.4135 0.049 Uiso calc 1

loop_
_atom_site_aniso_label
_atom_site_aniso_U_11
_atom_site_aniso_U_22
_atom_site_aniso_U_33
_atom_site_aniso_U_12
_atom_site_aniso_U_13
_atom_site_aniso_U_23
C1 0.0126(6) 0.0147(6) 0.0152(6) -0.0042(5) 0.0011(5) 0.0000(5)
C2 0.0119(6) 0.0172(6) 0.0177(6) -0.0033(5) 0.0017(5) -0.0022(5)
C3 0.0198(7) 0.0204(7) 0.0192(7) -0.0050(5) 0.0008(5) -0.0006(5)
C4 0.0217(7) 0.0276(8) 0.0193(7) -0.0042(6) -0.0022(5) -0.0039(6)
C5 0.0211(7) 0.0251(8) 0.0274(8) -0.0048(6) -0.0023(6) -0.0085(6)
C6 0.0208(7) 0.0160(7) 0.0307(8) -0.0040(5) 0.0003(6) -0.0040(6)
C7 0.0153(6) 0.0180(7) 0.0200(7) -0.0007(5) 0.0007(5) -0.0008(5)
O8 0.0222(5) 0.0191(5) 0.0211(5) -0.0021(4) 0.0026(4) 0.0027(4)
C9 0.0249(7) 0.0239(8) 0.0257(8) -0.0082(6) 0.0058(6) 0.0018(6)
C10 0.0305(8) 0.0208(7) 0.0239(7) -0.0077(6) 0.0047(6) 0.0028(6)
O11 0.0234(5) 0.0195(5) 0.0241(5) -0.0038(4) 0.0012(4) 0.0010(4)
C12 0.0246(7) 0.0262(8) 0.0207(7) -0.0029(6) -0.0009(6) 0.0068(6)
C13 0.0256(7) 0.0277(8) 0.0143(6) -0.0064(6) 0.0000(5) 0.0044(5)
O14 0.0243(5) 0.0198(5) 0.0139(5) -0.0053(4) 0.0002(4) 0.0014(4)
C15 0.0141(6) 0.0191(7) 0.0178(6) -0.0031(5) -0.0005(5) -0.0012(5)
C16 0.0185(7) 0.0266(7) 0.0166(6) -0.0038(6) -0.0021(5) -0.0028(5)
C17 0.0233(7) 0.0268(8) 0.0228(7) -0.0055(6) -0.0031(6) -0.0091(6)
C18 0.0266(8) 0.0183(7) 0.0292(8) -0.0058(6) -0.0052(6) -0.0043(6)
C19 0.0222(7) 0.0199(7) 0.0209(7) -0.0054(5) -0.0049(5) 0.0010(5)
C20 0.0135(6) 0.0180(6) 0.0170(6) -0.0035(5) -0.0014(5) -0.0014(5)
C21 0.0155(6) 0.0144(6) 0.0149(6) -0.0043(5) -0.0007(5) 0.0005(5)
C22 0.0161(6) 0.0143(6) 0.0152(6) -0.0033(5) -0.0015(5) -0.0008(5)
C23 0.0168(6) 0.0146(6) 0.0169(6) -0.0011(5) -0.0009(5) -0.0047(5)
N23 0.0152(6) 0.0203(6) 0.0279(7) -0.0029(5) -0.0021(5) 0.0022(5)
C24 0.0142(6) 0.0170(6) 0.0176(6) -0.0036(5) 0.0026(5) -0.0016(5)
N25 0.0131(5) 0.0148(5) 0.0150(5) -0.0036(4) 0.0008(4) 0.0010(4)
C25 0.0200(7) 0.0154(6) 0.0174(6) -0.0057(5) -0.0015(5) -0.0028(5)
O25 0.0223(5) 0.0202(5) 0.0235(5) -0.0040(4) -0.0070(4) 0.0036(4)
O26 0.0213(5) 0.0238(5) 0.0187(5) -0.0064(4) -0.0001(4) 0.0070(4)
C26 0.0296(8) 0.0247(8) 0.0206(7) -0.0071(6) 0.0005(6) 0.0087(6)
C27 0.0338(9) 0.0273(8) 0.0249(8) -0.0096(7) 0.0058(7) 0.0022(6)
C28 0.0139(6) 0.0197(6) 0.0114(6) -0.0033(5) -0.0007(5) -0.0012(5)
C29 0.0154(6) 0.0189(7) 0.0166(6) -0.0019(5) 0.0011(5) 0.0006(5)
C30 0.0203(7) 0.0214(7) 0.0193(7) 0.0002(5) -0.0014(5) 0.0013(5)
O30 0.0195(6) 0.0309(6) 0.0468(7) 0.0014(5) 0.0085(5) 0.0048(5)
O31 0.0251(6) 0.0197(5) 0.0367(6) 0.0048(4) 0.0035(5) 0.0024(5)
C31 0.0335(9) 0.0267(9) 0.0482(11) 0.0124(7) 0.0030(8) -0.0003(8)
C32 0.0143(6) 0.0180(6) 0.0175(6) -0.0011(5) 0.0005(5) 0.0001(5)
O32 0.0184(5) 0.0302(6) 0.0236(5) -0.0091(4) -0.0031(4) -0.0008(4)
O33 0.0200(5) 0.0275(5) 0.0157(5) -0.0086(4) 0.0040(4) -0.0010(4)
C33 0.0280(8) 0.0453(10) 0.0247(8) -0.0138(7) 0.0115(7) 0.0005(7)

loop_
_atom_type_symbol
_atom_type_description
_atom_type_scat_dispersion_real
_atom_type_scat_dispersion_imag
_atom_type_scat_source
C C 0.0033 0.0016 'International Tables Vol C Tables 4.2.6.8 and 6.1.1.4'
H H 0.0000 0.0000 'International Tables Vol C Tables 4.2.6.8 and 6.1.1.4'
N N 0.0061 0.0033 'International Tables Vol C Tables 4.2.6.8 and 6.1.1.4'
O O 0.0106 0.0060 'International Tables Vol C Tables 4.2.6.8 and 6.1.1.4'

loop_
_geom_angle_atom_site_label_1
_geom_angle_atom_site_label_2
_geom_angle_atom_site_label_3
_geom_angle
N25 C1 C2 111.41(10)
N25 C1 C24 110.41(10)
C2 C1 C24 111.32(11)
N25 C1 H1 107.8
C2 C1 H1 107.8
C24 C1 H1 107.8
C3 C2 C7 118.01(12)
C3 C2 C1 122.28(12)
C7 C2 C1 119.70(12)
C4 C3 C2 121.00(14)
C4 C3 H3 119.5
C2 C3 H3 119.5
C5 C4 C3 120.18(14)
C5 C4 H4 119.9
C3 C4 H4 119.9
C4 C5 C6 119.75(14)
C4 C5 H5 120.1
C6 C5 H5 120.1
C5 C6 C7 119.77(14)
C5 C6 H6 120.1
C7 C6 H6 120.1
C6 C7 O8 119.54(13)
C6 C7 C2 121.28(13)
O8 C7 C2 119.08(12)
C7 O8 C9 115.23(11)
O8 C9 C10 108.14(12)
O8 C9 H9A 110.1
C10 C9 H9A 110.1
O8 C9 H9B 110.1
C10 C9 H9B 110.1
H9A C9 H9B 108.4
O11 C10 C9 109.54(12)
O11 C10 H10A 109.8
C9 C10 H10A 109.8
O11 C10 H10B 109.8
C9 C10 H10B 109.8
H10A C10 H10B 108.2
C12 O11 C10 113.88(11)
O11 C12 C13 109.95(12)
O11 C12 H12A 109.7
C13 C12 H12A 109.7
O11 C12 H12B 109.7
C13 C12 H12B 109.7
H12A C12 H12B 108.2
O14 C13 C12 109.07(12)
O14 C13 H13A 109.9
C12 C13 H13A 109.9
O14 C13 H13B 109.9
C12 C13 H13B 109.9
H13A C13 H13B 108.3
C15 O14 C13 116.89(11)
O14 C15 C16 121.72(12)
O14 C15 C20 118.30(12)
C16 C15 C20 119.97(13)
C17 C16 C15 120.61(13)
C17 C16 H16 119.7
C15 C16 H16 119.7
C18 C17 C16 120.25(13)
C18 C17 H17 119.9
C16 C17 H17 119.9
C17 C18 C19 118.88(14)
C17 C18 H18 120.6
C19 C18 H18 120.6
C18 C19 C20 122.76(14)
C18 C19 H19 118.6
C20 C19 H19 118.6
C19 C20 C15 117.52(12)
C19 C20 C21 114.89(12)
C15 C20 C21 127.59(12)
N25 C21 C22 109.45(10)
N25 C21 C20 115.95(11)
C22 C21 C20 111.71(11)
N25 C21 H21 106.4
C22 C21 H21 106.4
C20 C21 H21 106.4
C23 C22 C25 120.74(12)
C23 C22 C21 117.09(12)
C25 C22 C21 121.85(12)
N23 C23 C22 125.65(13)
N23 C23 C24 117.38(12)
C22 C23 C24 116.96(12)
C23 N23 H23A 116.4(11)
C23 N23 H23B 119.3(11)
H23A N23 H23B 122.3(16)
C23 C24 C1 112.42(11)
C23 C24 H24A 109.1
C1 C24 H24A 109.1
C23 C24 H24B 109.1
C1 C24 H24B 109.1
H24A C24 H24B 107.9
C28 N25 C21 121.49(11)
C28 N25 C1 118.50(11)
C21 N25 C1 119.36(10)
O25 C25 O26 121.82(13)
O25 C25 C22 124.65(13)
O26 C25 C22 113.49(12)
C25 O26 C26 116.03(11)
O26 C26 C27 106.66(12)
O26 C26 H26A 110.4
C27 C26 H26A 110.4
O26 C26 H26B 110.4
C27 C26 H26B 110.4
H26A C26 H26B 108.6
C26 C27 H27A 109.5
C26 C27 H27B 109.5
H27A C27 H27B 109.5
C26 C27 H27C 109.5
H27A C27 H27C 109.5
H27B C27 H27C 109.5
N25 C28 C29 125.26(12)
N25 C28 C32 115.09(11)
C29 C28 C32 119.51(12)
C28 C29 C30 121.04(13)
C28 C29 H29 119.5
C30 C29 H29 119.5
O30 C30 O31 122.38(13)
O30 C30 C29 127.43(14)
O31 C30 C29 110.18(12)
C30 O31 C31 115.59(13)
O31 C31 H31A 109.5
O31 C31 H31B 109.5
H31A C31 H31B 109.5
O31 C31 H31C 109.5
H31A C31 H31C 109.5
H31B C31 H31C 109.5
O32 C32 O33 125.66(13)
O32 C32 C28 125.19(12)
O33 C32 C28 109.06(11)
C32 O33 C33 115.97(11)
O33 C33 H33A 109.5
O33 C33 H33B 109.5
H33A C33 H33B 109.5
O33 C33 H33C 109.5
H33A C33 H33C 109.5
H33B C33 H33C 109.5

loop_
_geom_bond_atom_site_label_1
_geom_bond_atom_site_label_2
_geom_bond_distance
C1 N25 1.4751(16)
C1 C2 1.5210(18)
C1 C24 1.5383(18)
C1 H1 1.0000
C2 C3 1.3916(19)
C2 C7 1.3970(19)
C3 C4 1.389(2)
C3 H3 0.9500
C4 C5 1.386(2)
C4 H4 0.9500
C5 C6 1.386(2)
C5 H5 0.9500
C6 C7 1.389(2)
C6 H6 0.9500
C7 O8 1.3891(17)
O8 C9 1.4354(17)
C9 C10 1.504(2)
C9 H9A 0.9900
C9 H9B 0.9900
C10 O11 1.4352(17)
C10 H10A 0.9900
C10 H10B 0.9900
O11 C12 1.4195(18)
C12 C13 1.505(2)
C12 H12A 0.9900
C12 H12B 0.9900
C13 O14 1.4348(16)
C13 H13A 0.9900
C13 H13B 0.9900
O14 C15 1.3765(16)
C15 C16 1.4008(19)
C15 C20 1.4039(19)
C16 C17 1.387(2)
C16 H16 0.9500
C17 C18 1.380(2)
C17 H17 0.9500
C18 C19 1.387(2)
C18 H18 0.9500
C19 C20 1.3950(19)
C19 H19 0.9500
C20 C21 1.5489(18)
C21 N25 1.4706(17)
C21 C22 1.5150(18)
C21 H21 1.0000
C22 C23 1.3671(18)
C22 C25 1.4437(19)
C23 N23 1.3458(18)
C23 C24 1.4983(19)
N23 H23A 0.891(18)
N23 H23B 0.936(18)
C24 H24A 0.9900
C24 H24B 0.9900
N25 C28 1.3551(17)
C25 O25 1.2284(17)
C25 O26 1.3546(17)
O26 C26 1.4566(17)
C26 C27 1.501(2)
C26 H26A 0.9900
C26 H26B 0.9900
C27 H27A 0.9800
C27 H27B 0.9800
C27 H27C 0.9800
C28 C29 1.3555(19)
C28 C32 1.5172(19)
C29 C30 1.4488(19)
C29 H29 0.9500
C30 O30 1.2083(18)
C30 O31 1.3590(18)
O31 C31 1.4353(18)
C31 H31A 0.9800
C31 H31B 0.9800
C31 H31C 0.9800
C32 O32 1.2058(16)
C32 O33 1.3292(16)
O33 C33 1.4448(17)
C33 H33A 0.9800
C33 H33B 0.9800
C33 H33C 0.9800

loop_
_geom_hbond_atom_site_label_D
_geom_hbond_atom_site_label_H
_geom_hbond_atom_site_label_A
_geom_hbond_site_symmetry_A
_geom_hbond_distance_DH
_geom_hbond_distance_HA
_geom_hbond_distance_DA
_geom_hbond_angle_DHA
C1 H1 O11 . 1.00 2.38 3.2572(17) 145.6
N23 H23A O25 . 0.891(18) 2.040(18) 2.7127(17) 131.4(15)
N23 H23B O32 1_655 0.936(18) 2.063(18) 2.9986(17) 176.7(16)
C29 H29 O8 . 0.95 2.44 3.3439(17) 158.8

loop_
_geom_torsion_atom_site_label_1
_geom_torsion_atom_site_label_2
_geom_torsion_atom_site_label_3
_geom_torsion_atom_site_label_4
_geom_torsion
N25 C1 C2 C3 54.79(17)
C24 C1 C2 C3 -68.92(16)
N25 C1 C2 C7 -126.67(13)
C24 C1 C2 C7 109.61(14)
C7 C2 C3 C4 -0.7(2)
C1 C2 C3 C4 177.82(13)
C2 C3 C4 C5 1.3(2)
C3 C4 C5 C6 -0.6(2)
C4 C5 C6 C7 -0.6(2)
C5 C6 C7 O8 177.57(13)
C5 C6 C7 C2 1.2(2)
C3 C2 C7 C6 -0.5(2)
C1 C2 C7 C6 -179.10(12)
C3 C2 C7 O8 -176.89(12)
C1 C2 C7 O8 4.51(19)
C6 C7 O8 C9 87.42(16)
C2 C7 O8 C9 -96.13(15)
C7 O8 C9 C10 151.09(12)
O8 C9 C10 O11 -70.39(15)
C9 C10 O11 C12 127.74(13)
C10 O11 C12 C13 179.42(11)
O11 C12 C13 O14 73.13(15)
C12 C13 O14 C15 -172.13(12)
C13 O14 C15 C16 -13.40(18)
C13 O14 C15 C20 167.47(12)
O14 C15 C16 C17 -179.30(13)
C20 C15 C16 C17 -0.2(2)
C15 C16 C17 C18 0.5(2)
C16 C17 C18 C19 -0.5(2)
C17 C18 C19 C20 0.1(2)
C18 C19 C20 C15 0.2(2)
C18 C19 C20 C21 -179.26(13)
O14 C15 C20 C19 178.97(12)
C16 C15 C20 C19 -0.2(2)
O14 C15 C20 C21 -1.6(2)
C16 C15 C20 C21 179.24(13)
C19 C20 C21 N25 -170.28(11)
C15 C20 C21 N25 10.30(19)
C19 C20 C21 C22 63.39(15)
C15 C20 C21 C22 -116.04(15)
N25 C21 C22 C23 -46.59(15)
C20 C21 C22 C23 83.21(14)
N25 C21 C22 C25 127.01(13)
C20 C21 C22 C25 -103.19(14)
C25 C22 C23 N23 7.7(2)
C21 C22 C23 N23 -178.62(12)
C25 C22 C23 C24 -170.83(12)
C21 C22 C23 C24 2.85(17)
N23 C23 C24 C1 -134.29(12)
C22 C23 C24 C1 44.37(16)
N25 C1 C24 C23 -44.58(14)
C2 C1 C24 C23 79.70(14)
C22 C21 N25 C28 -145.08(12)
C20 C21 N25 C28 87.47(14)
C22 C21 N25 C1 44.29(15)
C20 C21 N25 C1 -83.17(14)
C2 C1 N25 C28 64.94(15)
C24 C1 N25 C28 -170.83(11)
C2 C1 N25 C21 -124.15(12)
C24 C1 N25 C21 0.08(15)
C23 C22 C25 O25 -13.2(2)
C21 C22 C25 O25 173.47(12)
C23 C22 C25 O26 164.83(12)
C21 C22 C25 O26 -8.55(18)
O25 C25 O26 C26 3.11(19)
C22 C25 O26 C26 -174.93(12)
C25 O26 C26 C27 172.59(12)
C21 N25 C28 C29 -165.86(12)
C1 N25 C28 C29 4.85(19)
C21 N25 C28 C32 18.46(17)
C1 N25 C28 C32 -170.83(11)
N25 C28 C29 C30 -170.74(13)
C32 C28 C29 C30 4.76(19)
C28 C29 C30 O30 -6.7(2)
C28 C29 C30 O31 172.40(13)
O30 C30 O31 C31 0.2(2)
C29 C30 O31 C31 -178.94(13)
N25 C28 C32 O32 -90.53(17)
C29 C28 C32 O32 93.52(18)
N25 C28 C32 O33 86.20(14)
C29 C28 C32 O33 -89.74(15)
O32 C32 O33 C33 -8.0(2)
C28 C32 O33 C33 175.27(12)

_cod_database_fobs_code 2243190
